data_7012661
loop_
_publ_author_name
'Eade, Gillian F.'
'Fanwick, Phillip E.'
'Rothwell, Ian P.'

_publ_section_title
;
 The isolation and structure of titanium bromide compounds containing
 2,6-diphenylphenoxide ligation; terminal and bridging ligand effects
 on Ti--Ti interactions
;
_journal_issue 6
_journal_name_full 'Dalton Transactions'
_journal_page_first 1061
_journal_paper_doi 10.1039/b212909d
_journal_year 2003
_chemical_formula_sum 'C36 H26 Br2 O2 Ti'
_chemical_formula_weight 698.33
_chemical_name_systematic ' ?'
_space_group_IT_number 18
_symmetry_cell_setting orthorhombic
_symmetry_space_group_name_Hall 'P 2 2ab'
_symmetry_space_group_name_H-M 'P 21 21 2'
_atom_type_scat_source 'International Tables for Crystallography (Vol C)'
_audit_creation_date 26-03-01
_audit_creation_method from_MolEN_and_SHELXL
_audit_update_record ' ?'
_cell_angle_alpha 90.00
_cell_angle_beta 90.00
_cell_angle_gamma 90.00
_cell_formula_units_Z 2
_cell_length_a 10.4945(3)
_cell_length_b 15.3372(4)
_cell_length_c 9.5602(6)
_cell_measurement_reflns_used 6892
_cell_measurement_temperature 149
_cell_measurement_theta_max 27
_cell_measurement_theta_min 5
_cell_volume 1538.77(11)
_computing_cell_refinement DENZO/SCALEPACK_(Otwinowski,_1996)
_computing_data_collection Collect_(Nonius,_1998)
_computing_data_reduction DENZO/SCALEPACK_(Otwinowski,_1996)
_computing_molecular_graphics
;
ORTEP (Johnson, 1976)
PLUTON (Spek, 1991)
;
_computing_publication_material CIF_VAX_MolEN_(Fair,_1990)
_computing_structure_refinement SHELX97_(Sheldrick,_1997)
_computing_structure_solution Direct_methods_(SIR97,_Altomare_et_al.,_1997)
_diffrn_ambient_temperature 149
_diffrn_measurement_device_type Nonius_KappaCCD
_diffrn_radiation_type MO-K\a
_diffrn_radiation_wavelength 0.71073
_diffrn_reflns_av_R_equivalents 0.032
_diffrn_reflns_limit_h_max 13
_diffrn_reflns_limit_h_min -13
_diffrn_reflns_limit_k_max 19
_diffrn_reflns_limit_k_min -19
_diffrn_reflns_limit_l_max 12
_diffrn_reflns_limit_l_min -12
_diffrn_reflns_number 6892
_diffrn_reflns_theta_max 27.86
_diffrn_reflns_theta_min 5.00
_exptl_absorpt_coefficient_mu 2.876
_exptl_absorpt_correction_T_max 0.4872
_exptl_absorpt_correction_T_min 0.2916
_exptl_absorpt_correction_type refined_empirical_(Otwinowski_&_Minor,_1996
_exptl_crystal_colour orange
_exptl_crystal_density_diffrn 1.51
_exptl_crystal_description chunk
_exptl_crystal_F_000 700
_exptl_crystal_size_max 0.35
_exptl_crystal_size_mid 0.30
_exptl_crystal_size_min 0.25
_refine_diff_density_max 0.29
_refine_diff_density_min -0.39
_refine_ls_abs_structure_details 'Flack H. D. (1983), Acta Cryst. A39, 876-881'
_refine_ls_abs_structure_Flack -0.017(8)
_refine_ls_extinction_coef 0.14E-01
_refine_ls_extinction_method SHELXL97_(Sheldrick_1997)
_refine_ls_goodness_of_fit_ref 0.983
_refine_ls_hydrogen_treatment H_atoms_riding
_refine_ls_matrix_type full
_refine_ls_number_parameters 187
_refine_ls_number_reflns 3568
_refine_ls_number_restraints 0
_refine_ls_R_factor_gt 0.032
_refine_ls_shift/su_max 0.001
_refine_ls_structure_factor_coef Fsqd
_refine_ls_weighting_details '1/[\s^2^(Fo^2^)+(0.0205P)^2^+0.0000P] where P=(Fo^2^+2Fc^2^)/3  '
_refine_ls_weighting_scheme calc
_refine_ls_wR_factor_ref 0.061
_reflns_number_gt 3266
_reflns_number_total 3568
_reflns_threshold_expression >2.0\s(I)
_cod_data_source_file b212909d.txt
_cod_data_source_block GE1P14
_cod_depositor_comments
;
The following automatic conversions were performed:
'_refine_ls_weighting_scheme' value 'calc ' changed to 'calc' according to
'/home/saulius/struct/CIF-dictionaries/cif_core.dic' dictionary named
'cif_core.dic' version 2.4.1 from 2010-06-29.

'_geom_angle_publ_flag'
value 'YES' changed to 'yes' according to
'/home/saulius/struct/CIF-dictionaries/cif_core.dic' dictionary named
'cif_core.dic' version 2.4.1 from 2010-06-29 (35
times).

'_geom_bond_publ_flag' value 'YES' changed to 'yes' according to
'/home/saulius/struct/CIF-dictionaries/cif_core.dic' dictionary named
'cif_core.dic' version 2.4.1 from 2010-06-29 (25 times).

Automatic conversion script
Id: cif_fix_enum 1527 2010-12-29 10:47:43Z saulius 
;
_cod_original_cell_volume 1538.77(17)
_cod_original_sg_symbol_H-M 'p 21 21 2'
_cod_original_formula_sum 'C36 H26 Br2 O2 Ti1'
_cod_database_code 7012661
_reflns_friedl_coverage 0.8330

loop_
_symmetry_equiv_pos_as_xyz
'x, y, z'
'-x, -y, z'
'-x+1/2, y+1/2, -z'
'x+1/2, -y+1/2, -z'

loop_
_atom_site_aniso_label
_atom_site_aniso_U_11
_atom_site_aniso_U_22
_atom_site_aniso_U_33
_atom_site_aniso_U_12
_atom_site_aniso_U_13
_atom_site_aniso_U_23
Br 0.04909(19) 0.03347(17) 0.02178(12) -0.00488(16) -0.01217(13) -0.00393(13)
Ti 0.0276(4) 0.0159(3) 0.0126(3) 0.0037(3) 0.0000 0.0000
O1 0.0205(9) 0.0196(9) 0.0176(7) 0.0039(7) 0.0019(7) 0.0035(7)
C1 0.0211(13) 0.0122(13) 0.0157(11) -0.0010(10) -0.0043(10) 0.0019(9)
C2 0.0148(14) 0.0194(14) 0.0207(11) 0.0022(10) -0.0008(10) -0.0017(10)
C3 0.0263(15) 0.0231(15) 0.0257(12) 0.0090(12) -0.0070(12) 0.0009(12)
C4 0.0348(16) 0.0266(16) 0.0242(11) 0.0069(14) -0.0060(13) 0.0063(11)
C5 0.0285(15) 0.0265(16) 0.0196(12) 0.0024(12) -0.0011(11) 0.0059(11)
C6 0.0196(12) 0.0184(13) 0.0190(11) -0.0006(11) -0.0020(10) 0.0007(9)
C21 0.0250(14) 0.0159(14) 0.0271(14) 0.0068(11) 0.0039(11) -0.0029(10)
C22 0.0243(15) 0.0314(17) 0.0354(15) 0.0039(12) 0.0043(13) -0.0032(13)
C23 0.0298(19) 0.040(2) 0.056(2) 0.0000(15) 0.0146(16) -0.0055(16)
C24 0.045(2) 0.0331(19) 0.0387(17) 0.0095(15) 0.0228(15) -0.0018(14)
C25 0.051(2) 0.0256(17) 0.0244(12) 0.0078(14) 0.0067(13) -0.0042(11)
C26 0.0301(15) 0.0204(15) 0.0276(14) 0.0044(12) 0.0049(12) -0.0029(12)
C61 0.0177(11) 0.0137(12) 0.0190(11) -0.0019(9) 0.0005(10) 0.0047(10)
C62 0.0204(13) 0.0222(13) 0.0183(10) -0.0025(12) 0.0010(9) 0.0023(10)
C63 0.0266(14) 0.0241(15) 0.0273(12) 0.0002(13) 0.0067(11) -0.0028(13)
C64 0.0209(13) 0.0277(15) 0.0380(14) 0.0054(14) 0.0065(13) 0.0039(12)
C65 0.0188(14) 0.0275(16) 0.0309(12) 0.0006(11) -0.0028(11) 0.0065(12)
C66 0.0215(14) 0.0259(15) 0.0193(11) 0.0001(11) 0.0008(10) 0.0029(11)

loop_
_atom_site_label
_atom_site_fract_x
_atom_site_fract_y
_atom_site_fract_z
_atom_site_U_iso_or_equiv
_atom_site_thermal_displace_type
_atom_site_calc_flag
Br 0.66722(3) 0.05154(2) 0.11718(3) 0.03478(8) Uani ?
Ti 0.5000 0.0000 -0.02782(6) 0.01870(17) Uani ?
O1 0.45078(16) 0.08852(12) -0.12914(17) 0.0192(4) Uani ?
C1 0.4177(2) 0.14660(16) -0.2306(2) 0.0163(6) Uani ?
C2 0.3052(2) 0.19402(18) -0.2118(3) 0.0183(7) Uani ?
C3 0.2694(3) 0.25117(19) -0.3193(3) 0.0250(7) Uani ?
C4 0.3423(3) 0.25987(19) -0.4393(3) 0.0285(7) Uani ?
C5 0.4534(3) 0.21178(19) -0.4542(3) 0.0249(7) Uani ?
C6 0.4941(3) 0.15396(17) -0.3509(2) 0.0190(6) Uani ?
C21 0.2251(3) 0.18228(19) -0.0849(3) 0.0227(7) Uani ?
C22 0.0963(3) 0.1609(2) -0.0982(3) 0.0304(8) Uani ?
C23 0.0217(3) 0.1470(2) 0.0191(3) 0.0419(10) Uani ?
C24 0.0725(3) 0.1548(2) 0.1504(3) 0.0389(9) Uani ?
C25 0.1998(3) 0.1774(2) 0.1659(3) 0.0337(8) Uani ?
C26 0.2757(3) 0.19094(19) 0.0485(3) 0.0260(7) Uani ?
C61 0.6114(2) 0.10061(16) -0.3697(2) 0.0168(6) Uani ?
C62 0.6320(2) 0.05684(19) -0.4960(2) 0.0203(6) Uani ?
C63 0.7379(3) 0.0040(2) -0.5146(3) 0.0260(7) Uani ?
C64 0.8249(3) -0.0061(2) -0.4070(3) 0.0289(7) Uani ?
C65 0.8081(2) 0.03867(19) -0.2823(3) 0.0257(7) Uani ?
C66 0.7030(2) 0.09252(19) -0.2644(3) 0.0222(7) Uani ?
H3 0.1953 0.2839 -0.3098 0.0300 Uiso calc
H4 0.3168 0.2979 -0.5097 0.0340 Uiso calc
H5 0.5019 0.2183 -0.5349 0.0300 Uiso calc
H22 0.0602 0.1560 -0.1867 0.0360 Uiso calc
H23 -0.0637 0.1321 0.0086 0.0500 Uiso calc
H24 0.0220 0.1451 0.2288 0.0470 Uiso calc
H25 0.2345 0.1834 0.2549 0.0400 Uiso calc
H26 0.3609 0.2059 0.0595 0.0310 Uiso calc
H62 0.5738 0.0632 -0.5686 0.0240 Uiso calc
H63 0.7505 -0.0246 -0.5993 0.0310 Uiso calc
H64 0.8946 -0.0429 -0.4184 0.0350 Uiso calc
H65 0.8673 0.0326 -0.2106 0.0310 Uiso calc
H66 0.6935 0.1235 -0.1814 0.0270 Uiso calc

loop_
_geom_angle_atom_site_label_1
_geom_angle_atom_site_label_2
_geom_angle_atom_site_label_3
_geom_angle
_geom_angle_publ_flag
O(1) Ti O(1) 112.60(11) yes
O(1) Ti Br 106.50(6) yes
O(1) Ti Br 111.38(5) yes
O(1) Ti Br 111.38(5) yes
O(1) Ti Br 106.50(6) yes
Br Ti Br 108.48(3) yes
C(1) O(1) Ti 168.27(16) yes
O(1) C(1) C(2) 117.6(2) yes
O(1) C(1) C(6) 119.3(2) yes
C(2) C(1) C(6) 123.0(2) yes
C(1) C(2) C(3) 117.2(2) yes
C(1) C(2) C(21) 121.3(2) yes
C(3) C(2) C(21) 121.5(2) yes
C(4) C(3) C(2) 121.3(3) yes
C(3) C(4) C(5) 119.9(2) yes
C(4) C(5) C(6) 121.5(2) yes
C(5) C(6) C(1) 117.1(2) yes
C(5) C(6) C(61) 121.1(2) yes
C(1) C(6) C(61) 121.7(2) yes
C(26) C(21) C(22) 118.4(3) yes
C(26) C(21) C(2) 121.5(2) yes
C(22) C(21) C(2) 120.1(3) yes
C(23) C(22) C(21) 120.7(3) yes
C(24) C(23) C(22) 120.6(3) yes
C(23) C(24) C(25) 119.7(3) yes
C(24) C(25) C(26) 120.1(3) yes
C(21) C(26) C(25) 120.6(3) yes
C(66) C(61) C(62) 118.3(2) yes
C(66) C(61) C(6) 122.0(2) yes
C(62) C(61) C(6) 119.7(2) yes
C(63) C(62) C(61) 121.0(2) yes
C(64) C(63) C(62) 119.9(2) yes
C(63) C(64) C(65) 119.9(3) yes
C(64) C(65) C(66) 120.1(2) yes
C(65) C(66) C(61) 120.7(2) yes

loop_
_geom_bond_atom_site_label_1
_geom_bond_atom_site_label_2
_geom_bond_distance
_geom_bond_publ_flag
Br Ti 2.3719(4) yes
Ti O(1) 1.7459(17) yes
Ti O(1) 1.7459(17) yes
Ti Br 2.3720(4) yes
O(1) C(1) 1.362(3) yes
C(1) C(2) 1.398(4) yes
C(1) C(6) 1.406(3) yes
C(2) C(3) 1.402(4) yes
C(2) C(21) 1.487(4) yes
C(3) C(4) 1.385(4) yes
C(4) C(5) 1.387(4) yes
C(5) C(6) 1.394(3) yes
C(6) C(61) 1.490(4) yes
C(21) C(26) 1.388(4) yes
C(21) C(22) 1.398(4) yes
C(22) C(23) 1.384(4) yes
C(23) C(24) 1.370(5) yes
C(24) C(25) 1.388(5) yes
C(25) C(26) 1.392(4) yes
C(61) C(66) 1.398(3) yes
C(61) C(62) 1.398(3) yes
C(62) C(63) 1.387(4) yes
C(63) C(64) 1.384(4) yes
C(64) C(65) 1.387(4) yes
C(65) C(66) 1.388(4) yes
